data_4060150
_journal_name_full Organometallics
_journal_paper_doi 10.1021/om049272r
_journal_year 2005
_chemical_formula_sum 'C26 H20 Mo O5 P2'
_chemical_formula_weight 570.30
_space_group_IT_number 14
_symmetry_cell_setting monoclinic
_symmetry_space_group_name_Hall '-P 2yn'
_symmetry_space_group_name_H-M 'P 1 21/n 1'
_atom_sites_solution_hydrogens geom
_atom_sites_solution_primary direct
_atom_sites_solution_secondary difmap
_cell_angle_alpha 90.00
_cell_angle_beta 104.500(3)
_cell_angle_gamma 90.00
_cell_formula_units_Z 4
_cell_length_a 10.3259(5)
_cell_length_b 18.5007(8)
_cell_length_c 13.7720(6)
_cell_measurement_reflns_used 2301
_cell_measurement_temperature 180(2)
_cell_measurement_theta_max 27.14
_cell_measurement_theta_min 2.31
_cell_volume 2547.2(2)
_diffrn_ambient_temperature 180(2)
_diffrn_detector_area_resol_mean ?
_diffrn_measurement_device_type 'CCD area detector'
_diffrn_measurement_method 'phi and omega scans'
_diffrn_radiation_monochromator graphite
_diffrn_radiation_source 'fine-focus sealed tube'
_diffrn_radiation_type MoK\a
_diffrn_radiation_wavelength 0.71073
_diffrn_reflns_av_R_equivalents 0.0480
_diffrn_reflns_av_sigmaI/netI 0.0321
_diffrn_reflns_limit_h_max 15
_diffrn_reflns_limit_h_min -15
_diffrn_reflns_limit_k_max 28
_diffrn_reflns_limit_k_min -28
_diffrn_reflns_limit_l_max 21
_diffrn_reflns_limit_l_min -20
_diffrn_reflns_number 56946
_diffrn_reflns_theta_max 33.17
_diffrn_reflns_theta_min 1.88
_diffrn_standards_decay_% ?
_diffrn_standards_interval_count ?
_diffrn_standards_interval_time ?
_diffrn_standards_number ?
_exptl_absorpt_coefficient_mu 0.674
_exptl_absorpt_correction_T_max 0.9543
_exptl_absorpt_correction_T_min 0.8416
_exptl_absorpt_correction_type multi-scan
_exptl_absorpt_process_details ?
_exptl_crystal_colour clear
_exptl_crystal_density_diffrn 1.487
_exptl_crystal_density_meas 0
_exptl_crystal_density_method 'not measured'
_exptl_crystal_description Prism
_exptl_crystal_F_000 1152
_exptl_crystal_size_max 0.265
_exptl_crystal_size_mid 0.229
_exptl_crystal_size_min 0.07
_refine_ls_extinction_coef ?
_refine_ls_extinction_method none
_refine_ls_goodness_of_fit_ref 1.001
_refine_ls_hydrogen_treatment mixed
_refine_ls_matrix_type full
_refine_ls_number_parameters 311
_refine_ls_number_reflns 9720
_refine_ls_number_restraints 0
_refine_ls_restrained_S_all 1.001
_refine_ls_R_factor_all 0.0506
_refine_ls_R_factor_gt 0.0296
_refine_ls_shift/su_max 0.002
_refine_ls_shift/su_mean 0.000
_refine_ls_structure_factor_coef Fsqd
_refine_ls_weighting_details 'calc w=1/[\s^2^(Fo^2^)+(0.0315P)^2^+0.8883P] where P=(Fo^2^+2Fc^2^)/3'
_refine_ls_weighting_scheme calc
_refine_ls_wR_factor_gt 0.0660
_refine_ls_wR_factor_ref 0.0739
_reflns_number_gt 7320
_reflns_number_total 9720
_reflns_threshold_expression >2sigma(I)
_cod_depositor_comments
;
The following automatic conversions were performed:
'_symmetry_cell_setting' value 'Monoclinic' changed to 'monoclinic'
according to '/home/saulius/struct/CIF-dictionaries/cif_core.dic'
dictionary named 'cif_core.dic' version 2.4.1 from 2010-06-29.

Automatic conversion script
Id: cif_fix_enum 1527 2010-12-29 10:47:43Z saulius 
;
_cod_original_sg_symbol_H-M P2(1)/n
_cod_database_code 4060150

loop_
_symmetry_equiv_pos_as_xyz
'x, y, z'
'-x+1/2, y+1/2, -z+1/2'
'-x, -y, -z'
'x-1/2, -y-1/2, z-1/2'

loop_
_atom_site_label
_atom_site_type_symbol
_atom_site_fract_x
_atom_site_fract_y
_atom_site_fract_z
_atom_site_U_iso_or_equiv
_atom_site_adp_type
_atom_site_occupancy
_atom_site_symmetry_multiplicity
_atom_site_calc_flag
_atom_site_refinement_flags
_atom_site_disorder_assembly
_atom_site_disorder_group
Mo1 Mo 0.308367(13) 0.132174(7) 0.813870(10) 0.02625(4) Uani 1 1 d . . .
P1 P 0.21538(4) 0.01639(2) 0.74616(3) 0.02801(8) Uani 1 1 d . . .
P2 P 0.50926(4) 0.07031(2) 0.78155(3) 0.02706(8) Uani 1 1 d . . .
O1 O 0.09760(12) 0.00669(6) 0.64359(9) 0.0373(3) Uani 1 1 d . . .
O2 O 0.47682(17) 0.27109(9) 0.88919(19) 0.0852(7) Uani 1 1 d . . .
O3 O 0.37255(19) 0.07419(10) 1.03653(11) 0.0658(5) Uani 1 1 d . . .
O4 O 0.06243(16) 0.20366(11) 0.87080(13) 0.0679(5) Uani 1 1 d . . .
O5 O 0.1799(2) 0.20022(11) 0.60079(12) 0.0740(5) Uani 1 1 d . . .
C1 C 0.2694(2) -0.08643(11) 0.89901(15) 0.0455(4) Uani 1 1 d . . .
H1 H 0.3607 -0.0773 0.9015 0.055 Uiso 1 1 calc R . .
C2 C 0.2374(3) -0.13561(12) 0.96513(17) 0.0571(6) Uani 1 1 d . . .
H2 H 0.3066 -0.1597 1.0127 0.069 Uiso 1 1 calc R . .
C3 C 0.1082(3) -0.14939(16) 0.9620(2) 0.0781(8) Uani 1 1 d . . .
H3 H 0.0863 -0.1821 1.0086 0.094 Uiso 1 1 calc R . .
C4 C 0.0077(3) -0.1159(2) 0.8910(3) 0.0966(11) Uani 1 1 d . . .
H4 H -0.0831 -0.1270 0.8879 0.116 Uiso 1 1 calc R . .
C5 C 0.0380(2) -0.06607(15) 0.8239(2) 0.0659(7) Uani 1 1 d . . .
H5 H -0.0314 -0.0433 0.7751 0.079 Uiso 1 1 calc R . .
C6 C 0.17107(17) -0.05037(9) 0.82957(13) 0.0350(3) Uani 1 1 d . . .
C7 C 0.1123(2) -0.06066(10) 0.59147(16) 0.0467(5) Uani 1 1 d . . .
H7A H 0.0934 -0.0515 0.5184 0.056 Uiso 1 1 calc R . .
H7B H 0.0468 -0.0966 0.6031 0.056 Uiso 1 1 calc R . .
C8 C 0.25498(19) -0.09105(9) 0.62933(14) 0.0400(4) Uani 1 1 d . . .
H8A H 0.2538 -0.1364 0.6672 0.048 Uiso 1 1 calc R . .
H8B H 0.2946 -0.1011 0.5723 0.048 Uiso 1 1 calc R . .
C9 C 0.33424(16) -0.03373(8) 0.69645(12) 0.0297(3) Uani 1 1 d . . .
C10 C 0.46179(16) -0.01417(8) 0.70967(11) 0.0282(3) Uani 1 1 d . . .
C11 C 0.56017(16) -0.05845(8) 0.67307(12) 0.0298(3) Uani 1 1 d . . .
C12 C 0.5887(2) -0.12781(9) 0.71161(14) 0.0402(4) Uani 1 1 d . . .
H12 H 0.5472 -0.1452 0.7614 0.048 Uiso 1 1 calc R . .
C13 C 0.6772(2) -0.17180(11) 0.67788(16) 0.0482(5) Uani 1 1 d . . .
H13 H 0.6967 -0.2189 0.7051 0.058 Uiso 1 1 calc R . .
C14 C 0.7367(2) -0.14745(11) 0.60505(16) 0.0471(5) Uani 1 1 d . . .
H14 H 0.7966 -0.1778 0.5816 0.056 Uiso 1 1 calc R . .
C15 C 0.7091(2) -0.07892(11) 0.56630(15) 0.0433(4) Uani 1 1 d . . .
H15 H 0.7501 -0.0622 0.5160 0.052 Uiso 1 1 calc R . .
C16 C 0.62191(17) -0.03414(9) 0.60012(13) 0.0349(3) Uani 1 1 d . . .
H16 H 0.6043 0.0132 0.5735 0.042 Uiso 1 1 calc R . .
C17 C 0.62192(16) 0.11551(8) 0.71832(12) 0.0303(3) Uani 1 1 d . . .
C18 C 0.5715(2) 0.16410(10) 0.64220(14) 0.0412(4) Uani 1 1 d . . .
H18 H 0.4793 0.1764 0.6259 0.049 Uiso 1 1 calc R . .
C19 C 0.6560(3) 0.19512(12) 0.58927(17) 0.0531(5) Uani 1 1 d . . .
H19 H 0.6210 0.2284 0.5368 0.064 Uiso 1 1 calc R . .
C20 C 0.7898(2) 0.17783(12) 0.61249(17) 0.0521(5) Uani 1 1 d . . .
H20 H 0.8468 0.1990 0.5759 0.063 Uiso 1 1 calc R . .
C21 C 0.8408(2) 0.12995(12) 0.68847(17) 0.0508(5) Uani 1 1 d . . .
H21 H 0.9331 0.1179 0.7042 0.061 Uiso 1 1 calc R . .
C22 C 0.75788(18) 0.09905(11) 0.74247(15) 0.0413(4) Uani 1 1 d . . .
H22 H 0.7940 0.0667 0.7959 0.050 Uiso 1 1 calc R . .
C23 C 0.41618(18) 0.22034(10) 0.86167(17) 0.0451(4) Uani 1 1 d . . .
C24 C 0.3532(2) 0.09329(10) 0.95562(14) 0.0403(4) Uani 1 1 d . . .
C25 C 0.15010(18) 0.17627(10) 0.84835(13) 0.0393(4) Uani 1 1 d . . .
C26 C 0.2338(2) 0.17513(10) 0.67512(14) 0.0413(4) Uani 1 1 d . . .
H1P H 0.598(2) 0.0485(11) 0.8583(14) 0.038(5) Uiso 1 1 d . . .

loop_
_atom_site_aniso_label
_atom_site_aniso_U_11
_atom_site_aniso_U_22
_atom_site_aniso_U_33
_atom_site_aniso_U_23
_atom_site_aniso_U_13
_atom_site_aniso_U_12
Mo1 0.02642(6) 0.02340(6) 0.02899(6) -0.00237(5) 0.00705(4) 0.00041(5)
P1 0.02536(18) 0.02547(17) 0.03263(19) -0.00159(14) 0.00622(15) -0.00012(14)
P2 0.02629(18) 0.02495(17) 0.02898(18) -0.00001(14) 0.00512(14) 0.00111(14)
O1 0.0333(6) 0.0325(6) 0.0402(6) -0.0046(5) -0.0020(5) 0.0025(5)
O2 0.0471(9) 0.0396(8) 0.154(2) -0.0224(10) -0.0019(11) -0.0097(7)
O3 0.0813(12) 0.0765(11) 0.0353(7) 0.0107(7) 0.0066(8) -0.0027(9)
O4 0.0451(8) 0.0930(13) 0.0680(10) -0.0313(9) 0.0187(8) 0.0145(8)
O5 0.0811(13) 0.0903(13) 0.0481(9) 0.0280(9) 0.0112(9) 0.0278(11)
C1 0.0419(10) 0.0455(10) 0.0465(10) 0.0076(8) 0.0064(8) -0.0056(8)
C2 0.0726(16) 0.0462(11) 0.0471(11) 0.0093(9) 0.0048(10) -0.0118(11)
C3 0.087(2) 0.0748(17) 0.0766(18) 0.0261(14) 0.0286(16) -0.0238(16)
C4 0.0622(18) 0.114(3) 0.124(3) 0.039(2) 0.0434(19) -0.0226(18)
C5 0.0385(11) 0.0745(16) 0.0869(18) 0.0231(14) 0.0200(11) -0.0051(11)
C6 0.0332(8) 0.0302(7) 0.0428(9) 0.0001(6) 0.0121(7) -0.0040(6)
C7 0.0438(10) 0.0357(9) 0.0515(11) -0.0122(8) -0.0052(8) 0.0020(8)
C8 0.0395(9) 0.0322(8) 0.0467(10) -0.0134(7) 0.0079(8) -0.0020(7)
C9 0.0320(7) 0.0240(6) 0.0333(7) -0.0024(5) 0.0086(6) 0.0006(5)
C10 0.0309(7) 0.0236(6) 0.0307(7) 0.0002(5) 0.0088(6) 0.0018(5)
C11 0.0290(7) 0.0271(7) 0.0329(7) -0.0026(6) 0.0069(6) 0.0035(5)
C12 0.0485(10) 0.0310(8) 0.0444(9) 0.0043(7) 0.0180(8) 0.0087(7)
C13 0.0516(12) 0.0356(9) 0.0572(11) 0.0038(8) 0.0131(9) 0.0165(8)
C14 0.0390(10) 0.0487(11) 0.0544(11) -0.0094(8) 0.0132(8) 0.0145(8)
C15 0.0414(10) 0.0496(10) 0.0440(10) -0.0033(8) 0.0199(8) 0.0031(8)
C16 0.0361(8) 0.0330(8) 0.0368(8) 0.0001(6) 0.0116(7) 0.0026(6)
C17 0.0286(7) 0.0273(7) 0.0351(8) -0.0047(5) 0.0085(6) -0.0020(5)
C18 0.0429(10) 0.0388(9) 0.0454(10) 0.0059(7) 0.0178(8) 0.0051(8)
C19 0.0678(14) 0.0465(11) 0.0530(12) 0.0087(9) 0.0305(11) 0.0021(10)
C20 0.0587(13) 0.0517(11) 0.0562(12) -0.0160(10) 0.0334(11) -0.0183(10)
C21 0.0324(9) 0.0648(13) 0.0581(12) -0.0215(10) 0.0165(8) -0.0128(9)
C22 0.0282(8) 0.0487(10) 0.0450(10) -0.0054(8) 0.0053(7) -0.0013(7)
C23 0.0314(8) 0.0327(8) 0.0675(13) -0.0067(8) 0.0054(8) 0.0026(7)
C24 0.0425(10) 0.0410(9) 0.0359(9) -0.0018(7) 0.0069(7) -0.0016(7)
C25 0.0337(8) 0.0459(9) 0.0374(8) -0.0127(7) 0.0071(7) 0.0009(7)
C26 0.0435(10) 0.0424(9) 0.0404(9) 0.0044(7) 0.0146(8) 0.0082(8)
